data_1001025
loop_
_publ_author_name
'Boistelle, R'
'Pepe, G'
'Simon, B'
'Leclaire, A'

_publ_section_title
;
Structure cristalline du sel mixte Cd Cl~2~ (Na Cl)~2~ (H~2~ O)~3~
;
_journal_coden_ASTM ACBCAR
_journal_name_full 'Acta Crystallographica B (24,1968-38,1982)'
_journal_page_first 2200
_journal_page_last 2203
_journal_paper_doi 10.1107/S056774087400673X
_journal_volume 30
_journal_year 1974
_chemical_formula_structural 'Na2 Cd Cl4 (H2 O)3'
_chemical_formula_sum 'Cd Cl4 H6 Na2 O3'
_chemical_name_systematic 'Sodium tetrachlorocadmate trihydrate'
_space_group_IT_number 166
_symmetry_cell_setting trigonal
_symmetry_space_group_name_Hall '-R 3 2"'
_symmetry_space_group_name_H-M 'R -3 m :H'
_cell_angle_alpha 90
_cell_angle_beta 90
_cell_angle_gamma 120
_cell_formula_units_Z 6
_cell_length_a 7.89(2)
_cell_length_b 7.89(2)
_cell_length_c 26.52(2)
_cell_volume 1429.7
_exptl_crystal_density_meas 2.44(6)
_refine_ls_R_factor_all 0.148
_cod_original_sg_symbol_H-M 'R -3 m H'
_cod_original_formula_sum 'H6 Cd Cl4 Na2 O3'
_cod_database_code 1001025

loop_
_symmetry_equiv_pos_as_xyz
x,y,z
-y,x-y,z
y-x,-x,z
-y,-x,z
x,x-y,z
y-x,y,z
-x,-y,-z
y,y-x,-z
x-y,x,-z
y,x,-z
-x,y-x,-z
x-y,-y,-z
1/3+x,2/3+y,2/3+z
2/3+x,1/3+y,1/3+z
1/3-y,2/3+x-y,2/3+z
2/3-y,1/3+x-y,1/3+z
1/3-x+y,2/3-x,2/3+z
2/3-x+y,1/3-x,1/3+z
1/3-y,2/3-x,2/3+z
2/3-y,1/3-x,1/3+z
1/3+x,2/3+x-y,2/3+z
2/3+x,1/3+x-y,1/3+z
1/3-x+y,2/3+y,2/3+z
2/3-x+y,1/3+y,1/3+z
1/3-x,2/3-y,2/3-z
2/3-x,1/3-y,1/3-z
1/3+y,2/3-x+y,2/3-z
2/3+y,1/3-x+y,1/3-z
1/3+x-y,2/3+x,2/3-z
2/3+x-y,1/3+x,1/3-z
1/3+y,2/3+x,2/3-z
2/3+y,1/3+x,1/3-z
1/3-x,2/3-x+y,2/3-z
2/3-x,1/3-x+y,1/3-z
1/3+x-y,2/3-y,2/3-z
2/3+x-y,1/3-y,1/3-z

loop_
_atom_site_label
_atom_site_type_symbol
_atom_site_symmetry_multiplicity
_atom_site_Wyckoff_symbol
_atom_site_fract_x
_atom_site_fract_y
_atom_site_fract_z
_atom_site_occupancy
_atom_site_attached_hydrogens
_atom_site_calc_flag
Cd1 Cd2+ 3 a 0. 0. 0. 1. 0 d
Cd2 Cd2+ 9 e 0.5 0. 0. 0.333 0 d
Na1 Na1+ 9 e 0.5 0. 0. 0.666 0 d
Cl1 Cl1- 18 h 0.5 0. 0.3889(2) 1. 0 d
Cl2 Cl1- 6 c 0. 0. 0.3889(2) 1. 0 d
Na2 Na1+ 6 c 0. 0. 0.825(2) 1. 0 d
O1 O2- 18 h 0.5 0. 0.195(2) 1. 0 d
H1 H1+ 36 i -1. -1. -1. 1. 0 dum

loop_
_atom_type_symbol
_atom_type_oxidation_number
Cd2+ 2.000
Na1+ 1.000
Cl1- -1.000
O2- -2.000
H1+ 1.000
